data_4085699
loop_
_publ_author_name
'Raphael Karikachery, Alice'
'Masjedi, Mehdi'
'Sharp, Paul R.'

_publ_section_title
;
 Thermal and Photochemical Ring-Bromination in Naphthyl-, Naphthdiyl-, and
 Dicarboximideperyl-Platinum Complexes
;
_journal_issue 9
_journal_name_full Organometallics
_journal_page_first 1635
_journal_paper_doi 10.1021/om501322f
_journal_volume 34
_journal_year 2015
_chemical_formula_sum 'C22 H35 Br5 P2 Pt'
_chemical_formula_weight 956.08
_chemical_name_systematic
; 
 ? 
;
_space_group_IT_number 14
_symmetry_cell_setting monoclinic
_symmetry_space_group_name_Hall '-P 2yn'
_symmetry_space_group_name_H-M 'P 1 21/n 1'
_atom_sites_solution_hydrogens geom
_atom_sites_solution_primary direct
_atom_sites_solution_secondary difmap
_audit_creation_method SHELXL-97
_cell_angle_alpha 90.00
_cell_angle_beta 102.4570(10)
_cell_angle_gamma 90.00
_cell_formula_units_Z 4
_cell_length_a 12.4371(15)
_cell_length_b 14.4319(17)
_cell_length_c 16.2873(19)
_cell_measurement_reflns_used 9221
_cell_measurement_temperature 173(2)
_cell_measurement_theta_max 27.34
_cell_measurement_theta_min 2.19
_cell_volume 2854.6(6)
_computing_cell_refinement 'APEX2 (Bruker AXS, 2008)'
_computing_data_collection 'APEX2 (Bruker AXS, 2008)'
_computing_data_reduction 'APEX2 (Bruker AXS, 2008)'
_computing_molecular_graphics 'X-SEED, Barbour, 2001'
_computing_publication_material 'CIFTAB (Sheldrick, 1997)'
_computing_structure_refinement 'SHELXL-97 (Sheldrick, 1997)'
_computing_structure_solution 'SHELXS-97 (Sheldrick, 1997)'
_diffrn_ambient_temperature 173(2)
_diffrn_measured_fraction_theta_full 0.996
_diffrn_measured_fraction_theta_max 0.996
_diffrn_measurement_device_type 'Bruker APEXII CCD area detector'
_diffrn_measurement_method 'omega scans'
_diffrn_radiation_monochromator graphite
_diffrn_radiation_type MoK\a
_diffrn_radiation_wavelength 0.71073
_diffrn_reflns_av_R_equivalents 0.1693
_diffrn_reflns_av_sigmaI/netI 0.0939
_diffrn_reflns_limit_h_max 16
_diffrn_reflns_limit_h_min -16
_diffrn_reflns_limit_k_max 18
_diffrn_reflns_limit_k_min -18
_diffrn_reflns_limit_l_max 21
_diffrn_reflns_limit_l_min -21
_diffrn_reflns_number 32799
_diffrn_reflns_theta_full 27.47
_diffrn_reflns_theta_max 27.47
_diffrn_reflns_theta_min 1.88
_diffrn_source 'fine-focus sealed tube'
_diffrn_standards_decay_% 0.0
_exptl_absorpt_coefficient_mu 12.036
_exptl_absorpt_correction_T_max 0.3261
_exptl_absorpt_correction_T_min 0.1229
_exptl_absorpt_correction_type multi-scan
_exptl_absorpt_process_details
;
 Data were corrected for decay and absorption using the program SADABS 
 (Sheldrick, G. M. (2003). SADABS. Version 2.10. University of
 G\"ottingen, Germany).
;
_exptl_crystal_colour orange
_exptl_crystal_density_diffrn 2.225
_exptl_crystal_density_method 'not measured'
_exptl_crystal_description rod
_exptl_crystal_F_000 1800
_exptl_crystal_size_max 0.30
_exptl_crystal_size_mid 0.15
_exptl_crystal_size_min 0.12
_refine_diff_density_max 7.518
_refine_diff_density_min -2.347
_refine_diff_density_rms 0.244
_refine_ls_extinction_method none
_refine_ls_goodness_of_fit_ref 1.003
_refine_ls_hydrogen_treatment mixed
_refine_ls_matrix_type full
_refine_ls_number_parameters 277
_refine_ls_number_reflns 6517
_refine_ls_number_restraints 0
_refine_ls_restrained_S_all 1.003
_refine_ls_R_factor_all 0.0611
_refine_ls_R_factor_gt 0.0471
_refine_ls_shift/su_max 0.000
_refine_ls_shift/su_mean 0.000
_refine_ls_structure_factor_coef Fsqd
_refine_ls_weighting_details 'calc w=1/[\s^2^(Fo^2^)+(0.0610P)^2^+0.0000P] where P=(Fo^2^+2Fc^2^)/3'
_refine_ls_weighting_scheme calc
_refine_ls_wR_factor_gt 0.1232
_refine_ls_wR_factor_ref 0.1278
_reflns_number_gt 5043
_reflns_number_total 6517
_reflns_threshold_expression >2sigma(I)
_cod_data_source_file om501322f_si_002.cif
_cod_data_source_block trans-Pt(PEt3)2(Br)3(7,4-Br2-1-naphthyl)_8
_cod_depositor_comments
;
The following automatic conversions were performed:

'_symmetry_cell_setting' value 'Monoclinic' changed to 'monoclinic'
according to
/usr/data/users/saulius/crontab/automatic-downloads/rss-feeds/ACS/lib/dictionaries/cif_core.dic
dictionary named 'cif_core.dic' version 2.4.2 from 2011-04-26.

Automatic conversion script
Id: cif_fix_values 3271 2015-04-21 07:52:19Z andrius 

 Adding full bibliography for 4085699--4085702.cif.
;
_cod_original_sg_symbol_H-M 'P2(1)/n  '
_cod_database_code 4085699

loop_
_symmetry_equiv_pos_as_xyz
'x, y, z'
'-x+1/2, y+1/2, -z+1/2'
'-x, -y, -z'
'x-1/2, -y-1/2, z-1/2'

loop_
_atom_site_label
_atom_site_type_symbol
_atom_site_fract_x
_atom_site_fract_y
_atom_site_fract_z
_atom_site_U_iso_or_equiv
_atom_site_adp_type
_atom_site_occupancy
_atom_site_symmetry_multiplicity
_atom_site_calc_flag
_atom_site_refinement_flags
Pt1 Pt 0.20080(2) 0.690631(17) 0.147163(17) 0.02068(10) Uani 1 1 d .
Br1 Br 0.00339(7) 0.75563(6) 0.10437(5) 0.0362(2) Uani 1 1 d .
Br2 Br 0.26569(7) 0.85113(5) 0.18421(5) 0.02828(19) Uani 1 1 d .
Br3 Br 0.12370(7) 0.53326(5) 0.11596(5) 0.03037(19) Uani 1 1 d .
Br4 Br 0.68735(8) 0.46062(6) 0.27568(6) 0.0455(2) Uani 1 1 d .
Br7 Br 0.56658(7) 0.90251(5) 0.05990(5) 0.0345(2) Uani 1 1 d .
P1 P 0.20925(17) 0.69659(13) 0.00092(12) 0.0247(4) Uani 1 1 d .
P2 P 0.17627(17) 0.68812(12) 0.28988(12) 0.0237(4) Uani 1 1 d .
C1 C 0.3562(6) 0.6316(5) 0.1842(4) 0.0247(16) Uani 1 1 d .
C2 C 0.3650(6) 0.5516(4) 0.2317(4) 0.0223(15) Uani 1 1 d .
H2 H 0.3010 0.5281 0.2447 0.027 Uiso 1 1 calc R
C3 C 0.4629(7) 0.5035(5) 0.2616(5) 0.0298(18) Uani 1 1 d .
H3 H 0.4637 0.4522 0.2962 0.036 Uiso 1 1 calc R
C4 C 0.5585(7) 0.5325(5) 0.2397(5) 0.0298(18) Uani 1 1 d .
C5 C 0.6617(7) 0.6534(6) 0.1792(5) 0.036(2) Uani 1 1 d .
H5 H 0.7262 0.6198 0.1975 0.043 Uiso 1 1 calc R
C6 C 0.6665(8) 0.7353(6) 0.1383(5) 0.036(2) Uani 1 1 d .
H6 H 0.7322 0.7578 0.1277 0.044 Uiso 1 1 calc R
C7 C 0.5650(7) 0.7848(5) 0.1125(5) 0.0279(16) Uani 1 1 d .
C8 C 0.4675(6) 0.7516(5) 0.1244(4) 0.0242(16) Uani 1 1 d .
H8 H 0.4034 0.7845 0.1029 0.029 Uiso 1 1 calc R
C9 C 0.5617(6) 0.6177(5) 0.1950(4) 0.0262(16) Uani 1 1 d .
C10 C 0.4604(6) 0.6671(5) 0.1691(4) 0.0239(16) Uani 1 1 d .
C11 C 0.0826(7) 0.6545(6) -0.0676(5) 0.037(2) Uani 1 1 d .
H11A H 0.0712 0.5907 -0.0529 0.045 Uiso 1 1 calc R
H11B H 0.0213 0.6905 -0.0566 0.045 Uiso 1 1 calc R
C12 C 0.0808(8) 0.6593(6) -0.1619(5) 0.039(2) Uani 1 1 d .
H12A H 0.0929 0.7221 -0.1772 0.059 Uiso 1 1 calc R
H12B H 0.0106 0.6384 -0.1932 0.059 Uiso 1 1 calc R
H12C H 0.1379 0.6204 -0.1743 0.059 Uiso 1 1 calc R
C13 C 0.2333(8) 0.8116(5) -0.0392(5) 0.036(2) Uani 1 1 d .
H13A H 0.2982 0.8381 -0.0031 0.043 Uiso 1 1 calc R
H13B H 0.2486 0.8046 -0.0948 0.043 Uiso 1 1 calc R
C14 C 0.1346(8) 0.8811(5) -0.0448(6) 0.041(2) Uani 1 1 d .
H14A H 0.0777 0.8662 -0.0929 0.061 Uiso 1 1 calc R
H14B H 0.1600 0.9431 -0.0502 0.061 Uiso 1 1 calc R
H14C H 0.1060 0.8763 0.0052 0.061 Uiso 1 1 calc R
C15 C 0.3176(7) 0.6294(6) -0.0311(5) 0.0335(19) Uani 1 1 d .
H15A H 0.3118 0.6396 -0.0908 0.040 Uiso 1 1 calc R
H15B H 0.3879 0.6546 -0.0022 0.040 Uiso 1 1 calc R
C16 C 0.3201(9) 0.5266(6) -0.0162(6) 0.052(3) Uani 1 1 d .
H16A H 0.3249 0.5146 0.0425 0.078 Uiso 1 1 calc R
H16B H 0.3829 0.5003 -0.0330 0.078 Uiso 1 1 calc R
H16C H 0.2541 0.4991 -0.0485 0.078 Uiso 1 1 calc R
C17 C 0.0955(6) 0.5895(5) 0.3146(5) 0.0292(17) Uani 1 1 d .
H17A H 0.1261 0.5328 0.2971 0.035 Uiso 1 1 calc R
H17B H 0.1029 0.5864 0.3751 0.035 Uiso 1 1 calc R
C18 C -0.0283(7) 0.5939(6) 0.2724(6) 0.040(2) Uani 1 1 d .
H18A H -0.0595 0.6497 0.2892 0.060 Uiso 1 1 calc R
H18B H -0.0654 0.5412 0.2894 0.060 Uiso 1 1 calc R
H18C H -0.0369 0.5934 0.2124 0.060 Uiso 1 1 calc R
C19 C 0.1051(7) 0.7895(5) 0.3180(5) 0.0309(18) Uani 1 1 d .
H19A H 0.1497 0.8438 0.3138 0.037 Uiso 1 1 calc R
H19B H 0.0364 0.7965 0.2770 0.037 Uiso 1 1 calc R
C20 C 0.0800(9) 0.7880(6) 0.4047(6) 0.047(2) Uani 1 1 d .
H20A H 0.0288 0.7390 0.4078 0.071 Uiso 1 1 calc R
H20B H 0.0484 0.8462 0.4155 0.071 Uiso 1 1 calc R
H20C H 0.1467 0.7777 0.4459 0.071 Uiso 1 1 calc R
C21 C 0.3071(7) 0.6902(5) 0.3707(5) 0.0300(18) Uani 1 1 d .
H21A H 0.3678 0.6922 0.3420 0.036 Uiso 1 1 calc R
H21B H 0.3093 0.7471 0.4027 0.036 Uiso 1 1 calc R
C22 C 0.3262(7) 0.6095(6) 0.4321(5) 0.039(2) Uani 1 1 d .
H22A H 0.2702 0.6094 0.4644 0.058 Uiso 1 1 calc R
H22B H 0.3972 0.6158 0.4691 0.058 Uiso 1 1 calc R
H22C H 0.3233 0.5524 0.4015 0.058 Uiso 1 1 calc R

loop_
_atom_site_aniso_label
_atom_site_aniso_U_11
_atom_site_aniso_U_22
_atom_site_aniso_U_33
_atom_site_aniso_U_23
_atom_site_aniso_U_13
_atom_site_aniso_U_12
Pt1 0.02781(17) 0.01390(14) 0.02005(16) 0.00117(10) 0.00452(12) 0.00008(10)
Br1 0.0359(5) 0.0391(5) 0.0327(5) 0.0069(3) 0.0051(4) 0.0108(3)
Br2 0.0421(5) 0.0136(3) 0.0318(4) -0.0020(3) 0.0139(3) -0.0013(3)
Br3 0.0402(5) 0.0202(3) 0.0287(4) -0.0009(3) 0.0030(3) -0.0083(3)
Br4 0.0424(6) 0.0461(5) 0.0464(5) 0.0078(4) 0.0059(4) 0.0211(4)
Br7 0.0433(5) 0.0281(4) 0.0347(5) -0.0023(3) 0.0143(4) -0.0083(3)
P1 0.0317(11) 0.0215(9) 0.0197(10) -0.0001(7) 0.0031(8) -0.0024(8)
P2 0.0323(11) 0.0170(9) 0.0225(10) 0.0023(7) 0.0073(8) 0.0018(7)
C1 0.039(5) 0.019(3) 0.016(4) -0.007(3) 0.004(3) 0.009(3)
C2 0.028(4) 0.014(3) 0.025(4) -0.005(3) 0.005(3) -0.006(3)
C3 0.046(5) 0.016(3) 0.022(4) -0.004(3) -0.004(3) 0.004(3)
C4 0.032(4) 0.027(4) 0.028(4) -0.008(3) 0.001(3) 0.007(3)
C5 0.031(5) 0.043(5) 0.033(5) -0.008(4) 0.005(4) 0.009(4)
C6 0.040(5) 0.047(5) 0.026(4) -0.003(4) 0.018(4) 0.002(4)
C7 0.033(4) 0.032(4) 0.022(4) -0.001(3) 0.013(3) 0.000(3)
C8 0.032(4) 0.018(3) 0.021(4) -0.005(3) 0.003(3) -0.001(3)
C9 0.033(4) 0.030(4) 0.015(3) -0.005(3) 0.003(3) -0.003(3)
C10 0.032(4) 0.019(3) 0.020(4) -0.006(3) 0.005(3) -0.003(3)
C11 0.033(5) 0.050(5) 0.026(4) 0.000(4) 0.002(4) -0.012(4)
C12 0.043(6) 0.046(5) 0.026(5) -0.005(4) 0.003(4) -0.008(4)
C13 0.050(6) 0.031(4) 0.027(4) 0.003(3) 0.007(4) -0.009(4)
C14 0.055(6) 0.027(4) 0.040(5) 0.003(4) 0.010(4) 0.004(4)
C15 0.042(5) 0.041(5) 0.017(4) -0.012(3) 0.005(3) 0.001(4)
C16 0.067(7) 0.045(5) 0.044(6) -0.010(4) 0.013(5) 0.013(5)
C17 0.037(5) 0.021(4) 0.030(4) 0.005(3) 0.009(4) -0.003(3)
C18 0.033(5) 0.047(5) 0.040(5) 0.008(4) 0.009(4) -0.005(4)
C19 0.046(5) 0.024(4) 0.026(4) 0.007(3) 0.015(4) 0.007(3)
C20 0.066(7) 0.038(5) 0.046(6) 0.001(4) 0.033(5) 0.012(4)
C21 0.035(5) 0.029(4) 0.025(4) -0.005(3) 0.003(3) -0.002(3)
C22 0.040(5) 0.041(5) 0.031(5) 0.001(4) -0.001(4) -0.006(4)

loop_
_atom_type_symbol
_atom_type_description
_atom_type_scat_dispersion_real
_atom_type_scat_dispersion_imag
_atom_type_scat_source
C C 0.0033 0.0016 'International Tables Vol C Tables 4.2.6.8 and 6.1.1.4'
H H 0.0000 0.0000 'International Tables Vol C Tables 4.2.6.8 and 6.1.1.4'
P P 0.1023 0.0942 'International Tables Vol C Tables 4.2.6.8 and 6.1.1.4'
Br Br -0.2901 2.4595 'International Tables Vol C Tables 4.2.6.8 and 6.1.1.4'
Pt Pt -1.7033 8.3905 'International Tables Vol C Tables 4.2.6.8 and 6.1.1.4'

loop_
_geom_angle_atom_site_label_1
_geom_angle_atom_site_label_2
_geom_angle_atom_site_label_3
_geom_angle
C1 Pt1 P1 93.8(2)
C1 Pt1 P2 91.0(2)
P1 Pt1 P2 175.19(7)
C1 Pt1 Br3 88.7(2)
P1 Pt1 Br3 85.83(5)
P2 Pt1 Br3 93.45(5)
C1 Pt1 Br2 94.5(2)
P1 Pt1 Br2 97.23(5)
P2 Pt1 Br2 83.21(5)
Br3 Pt1 Br2 175.36(3)
C1 Pt1 Br1 176.7(2)
P1 Pt1 Br1 87.81(5)
P2 Pt1 Br1 87.42(5)
Br3 Pt1 Br1 88.52(3)
Br2 Pt1 Br1 88.11(3)
C15 P1 C11 104.0(4)
C15 P1 C13 101.1(4)
C11 P1 C13 105.6(4)
C15 P1 Pt1 117.1(3)
C11 P1 Pt1 112.1(3)
C13 P1 Pt1 115.5(3)
C19 P2 C17 104.5(4)
C19 P2 C21 102.0(4)
C17 P2 C21 107.1(4)
C19 P2 Pt1 113.6(3)
C17 P2 Pt1 114.4(3)
C21 P2 Pt1 114.1(3)
C2 C1 C10 115.0(7)
C2 C1 Pt1 117.5(6)
C10 C1 Pt1 127.5(5)
C1 C2 C3 124.6(7)
C4 C3 C2 119.7(7)
C3 C4 C9 120.8(7)
C3 C4 Br4 118.3(6)
C9 C4 Br4 120.8(6)
C6 C5 C9 122.3(8)
C5 C6 C7 116.5(8)
C8 C7 C6 122.7(7)
C8 C7 Br7 118.5(6)
C6 C7 Br7 118.9(6)
C7 C8 C10 122.0(7)
C5 C9 C10 121.1(7)
C5 C9 C4 121.7(7)
C10 C9 C4 117.2(7)
C9 C10 C8 115.3(7)
C9 C10 C1 122.1(7)
C8 C10 C1 122.6(7)
C12 C11 P1 114.9(6)
C14 C13 P1 114.4(6)
C16 C15 P1 118.0(6)
C18 C17 P2 114.2(5)
C20 C19 P2 115.7(6)
C22 C21 P2 116.2(5)

loop_
_geom_bond_atom_site_label_1
_geom_bond_atom_site_label_2
_geom_bond_distance
Pt1 C1 2.080(7)
Pt1 P1 2.408(2)
Pt1 P2 2.409(2)
Pt1 Br3 2.4750(8)
Pt1 Br2 2.4841(8)
Pt1 Br1 2.5799(9)
Br4 C4 1.893(8)
Br7 C7 1.904(8)
P1 C15 1.825(8)
P1 C11 1.826(8)
P1 C13 1.832(8)
P2 C19 1.819(8)
P2 C17 1.837(7)
P2 C21 1.859(8)
C1 C2 1.381(9)
C1 C10 1.463(11)
C2 C3 1.395(10)
C3 C4 1.377(12)
C4 C9 1.435(11)
C5 C6 1.365(12)
C5 C9 1.420(11)
C6 C7 1.433(12)
C7 C8 1.356(11)
C8 C10 1.432(10)
C9 C10 1.431(11)
C11 C12 1.533(11)
C13 C14 1.572(12)
C15 C16 1.503(12)
C17 C18 1.546(11)
C19 C20 1.511(11)
C21 C22 1.520(11)
